data_4508893
loop_
_publ_author_name
'Asensio, Gregorio'
'Medio-Simon, Mercedes'
'Alem\'an, Pedro'
'de Arellano, Carmen Ram\'irez'

_publ_section_title
;
 The Role of Organic Fluorine in the Supramolecular Assembly of
 Halogenated \b-Hydroxysulphoxides Diastereomers
;
_journal_issue 12
_journal_name_full 'Crystal Growth &amp; Design'
_journal_page_first 2769
_journal_paper_doi 10.1021/cg060465m
_journal_volume 6
_journal_year 2006
_chemical_absolute_configuration rmad
_chemical_formula_sum 'C10 H11 Cl F2 O2 S'
_chemical_formula_weight 268.70
_chemical_name_systematic
; 
 ? 
;
_space_group_IT_number 4
_symmetry_cell_setting monoclinic
_symmetry_space_group_name_Hall 'P 2yb'
_symmetry_space_group_name_H-M 'P 1 21 1'
_atom_sites_solution_hydrogens geom
_atom_sites_solution_primary direct
_atom_sites_solution_secondary difmap
_audit_creation_method SHELXL-97
_cell_angle_alpha 90.00
_cell_angle_beta 103.858(15)
_cell_angle_gamma 90.00
_cell_formula_units_Z 2
_cell_length_a 9.1588(17)
_cell_length_b 5.7511(13)
_cell_length_c 12.097(2)
_cell_measurement_reflns_used 50
_cell_measurement_temperature 291(2)
_cell_measurement_theta_max 12.44
_cell_measurement_theta_min 5.03
_cell_volume 618.6(2)
_computing_cell_refinement 'Siemens XSCANS'
_computing_data_collection 'Siemens XSCANS'
_computing_data_reduction 'Siemens XSCANS'
_computing_molecular_graphics 'SHELXTL v6.14, Bruker 2000-2003)'
_computing_publication_material 'SHELXL-97 (Sheldrick, 1997)'
_computing_structure_refinement 'SHELXL-97 (Sheldrick, 1997)'
_computing_structure_solution 'SHELXS-97 (Sheldrick, 1990)'
_diffrn_ambient_temperature 291(2)
_diffrn_measured_fraction_theta_full 0.996
_diffrn_measured_fraction_theta_max 0.996
_diffrn_measurement_device_type 'Siemens P4'
_diffrn_measurement_method '\w scans'
_diffrn_radiation_monochromator graphite
_diffrn_radiation_source 'fine-focus sealed tube'
_diffrn_radiation_type MoK\a
_diffrn_radiation_wavelength 0.71073
_diffrn_reflns_av_R_equivalents 0.0267
_diffrn_reflns_av_sigmaI/netI 0.0308
_diffrn_reflns_limit_h_max 11
_diffrn_reflns_limit_h_min -11
_diffrn_reflns_limit_k_max 7
_diffrn_reflns_limit_k_min -7
_diffrn_reflns_limit_l_max 15
_diffrn_reflns_limit_l_min -15
_diffrn_reflns_number 5668
_diffrn_reflns_theta_full 27.50
_diffrn_reflns_theta_max 27.50
_diffrn_reflns_theta_min 3.47
_diffrn_standards_decay_% 0.71
_diffrn_standards_interval_count 247
_diffrn_standards_number 3
_exptl_absorpt_coefficient_mu 0.485
_exptl_absorpt_correction_T_max 0.792
_exptl_absorpt_correction_T_min 0.747
_exptl_absorpt_correction_type psi-scan
_exptl_absorpt_process_details '(North et al., 1968)'
_exptl_crystal_colour colourless
_exptl_crystal_density_diffrn 1.442
_exptl_crystal_density_method 'not measured'
_exptl_crystal_description prism
_exptl_crystal_F_000 276
_exptl_crystal_size_max 0.60
_exptl_crystal_size_mid 0.52
_exptl_crystal_size_min 0.48
_refine_diff_density_max 0.453
_refine_diff_density_min -0.272
_refine_diff_density_rms 0.048
_refine_ls_abs_structure_details 'Flack H D (1983), Acta Cryst. A39, 876-881'
_refine_ls_abs_structure_Flack 0.01(18)
_refine_ls_extinction_method none
_refine_ls_goodness_of_fit_ref 1.062
_refine_ls_hydrogen_treatment constr
_refine_ls_matrix_type full
_refine_ls_number_parameters 150
_refine_ls_number_reflns 2838
_refine_ls_number_restraints 278
_refine_ls_restrained_S_all 1.050
_refine_ls_R_factor_all 0.0830
_refine_ls_R_factor_gt 0.0623
_refine_ls_shift/su_max 0.003
_refine_ls_shift/su_mean 0.000
_refine_ls_structure_factor_coef Fsqd
_refine_ls_weighting_details 'calc w=1/[\s^2^(Fo^2^)+(0.1286P)^2^+0.0106P] where P=(Fo^2^+2Fc^2^)/3'
_refine_ls_weighting_scheme calc
_refine_ls_wR_factor_gt 0.1957
_refine_ls_wR_factor_ref 0.2112
_reflns_number_gt 1860
_reflns_number_total 2838
_reflns_threshold_expression >2sigma(I)
_cod_data_source_file cg060465msup1.cif
_cod_data_source_block mms02
_cod_depositor_comments
;
The following automatic conversions were performed:

'_symmetry_cell_setting' value 'Monoclinic' changed to 'monoclinic'
according to /home/saulius/struct/CIF-dictionaries/cif_core.dic
dictionary named 'cif_core.dic' version 2.4.2 from 2011-04-26.

Automatic conversion script
Id: cif_fix_values 1891 2012-01-12 08:04:46Z andrius 
;
_cod_original_cell_volume 618.7(2)
_cod_original_sg_symbol_H-M P2(1)
_cod_database_code 4508893

loop_
_symmetry_equiv_pos_as_xyz
'x, y, z'
'-x, y+1/2, -z'

loop_
_atom_site_label
_atom_site_type_symbol
_atom_site_fract_x
_atom_site_fract_y
_atom_site_fract_z
_atom_site_U_iso_or_equiv
_atom_site_adp_type
_atom_site_occupancy
_atom_site_symmetry_multiplicity
_atom_site_calc_flag
_atom_site_refinement_flags
_atom_site_disorder_assembly
_atom_site_disorder_group
S1 S 0.89443(14) 0.24728(19) 0.17233(8) 0.1009(5) Uani 1 1 d U . .
O1 O 1.0358(4) 0.3533(13) 0.1536(3) 0.158(2) Uani 1 1 d U . .
O2 O 0.7659(6) 0.0000(6) -0.0429(4) 0.1340(15) Uani 1 1 d U . .
H2 H 0.7924 -0.0596 -0.0965 0.174 Uiso 1 1 calc R . .
C11 C 0.8440(4) 0.4106(7) 0.2832(3) 0.0759(9) Uani 1 1 d U . .
C12 C 0.7398(4) 0.3254(8) 0.3348(3) 0.0845(10) Uani 1 1 d U . .
H12 H 0.6921 0.1852 0.3105 0.101 Uiso 1 1 calc R . .
C13 C 0.7041(4) 0.4448(8) 0.4227(4) 0.0870(10) Uani 1 1 d U . .
H13 H 0.6328 0.3835 0.4578 0.104 Uiso 1 1 calc R . .
C14 C 0.7711(4) 0.6518(8) 0.4599(3) 0.0837(10) Uani 1 1 d U . .
C15 C 0.8799(4) 0.7379(8) 0.4065(3) 0.0851(9) Uani 1 1 d U . .
H15 H 0.9275 0.8781 0.4306 0.102 Uiso 1 1 calc R . .
C16 C 0.9170(4) 0.6188(7) 0.3195(4) 0.0830(10) Uani 1 1 d U . .
H16 H 0.9901 0.6761 0.2850 0.100 Uiso 1 1 calc R . .
C7 C 0.7319(5) 0.7928(11) 0.5545(4) 0.1114(17) Uani 1 1 d U . .
H7A H 0.6248 0.7945 0.5448 0.167 Uiso 1 1 calc R . .
H7B H 0.7677 0.9492 0.5520 0.167 Uiso 1 1 calc R . .
H7C H 0.7784 0.7242 0.6267 0.167 Uiso 1 1 calc R . .
C1 C 0.7463(5) 0.3478(8) 0.0571(3) 0.0875(10) Uani 1 1 d U . .
H1A H 0.6496 0.3040 0.0703 0.105 Uiso 1 1 calc R . .
H1B H 0.7497 0.5160 0.0523 0.105 Uiso 1 1 calc R . .
C2 C 0.7647(5) 0.2402(9) -0.0545(3) 0.0950(10) Uani 1 1 d U A .
H2A H 0.8615 0.2899 -0.0677 0.114 Uiso 1 1 calc R . .
C3 C 0.6374(7) 0.3254(12) -0.1547(4) 0.1209(15) Uani 1 1 d U . .
Cl1 Cl 0.4790(2) 0.2720(8) -0.1499(2) 0.1581(16) Uani 0.395(13) 1 d PU A 1
F1 F 0.6506(4) 0.2273(7) -0.2715(2) 0.1638(19) Uani 0.395(13) 1 d PU A 1
F2 F 0.6342(4) 0.5657(6) -0.1718(2) 0.1563(19) Uani 0.395(13) 1 d PU A 1
Cl1' Cl 0.6342(4) 0.5657(6) -0.1718(2) 0.1563(19) Uani 0.265(15) 1 d PU A 2
F1' F 0.4790(2) 0.2720(8) -0.1499(2) 0.1581(16) Uani 0.265(15) 1 d PU A 2
F2' F 0.6506(4) 0.2273(7) -0.2715(2) 0.1638(19) Uani 0.265(15) 1 d PU A 2
Cl1" Cl 0.6506(4) 0.2273(7) -0.2715(2) 0.1638(19) Uani 0.311(15) 1 d PU A 3
F1" F 0.6342(4) 0.5657(6) -0.1718(2) 0.1563(19) Uani 0.311(15) 1 d PU A 3
F2" F 0.4790(2) 0.2720(8) -0.1499(2) 0.1581(16) Uani 0.311(15) 1 d PU A 3

loop_
_atom_site_aniso_label
_atom_site_aniso_U_11
_atom_site_aniso_U_22
_atom_site_aniso_U_33
_atom_site_aniso_U_23
_atom_site_aniso_U_13
_atom_site_aniso_U_12
S1 0.1262(9) 0.1005(8) 0.0795(6) 0.0053(6) 0.0313(5) 0.0315(7)
O1 0.0950(19) 0.286(7) 0.099(2) 0.000(3) 0.0383(16) 0.032(3)
O2 0.216(4) 0.091(2) 0.116(2) -0.0227(19) 0.079(3) -0.016(2)
C11 0.0760(19) 0.082(2) 0.0691(18) 0.0074(16) 0.0173(14) 0.0141(16)
C12 0.081(2) 0.086(2) 0.081(2) -0.0044(18) 0.0109(16) -0.0193(18)
C13 0.074(2) 0.098(3) 0.093(2) -0.001(2) 0.0289(18) -0.0118(19)
C14 0.073(2) 0.102(3) 0.0706(18) -0.0006(17) 0.0075(14) 0.0102(18)
C15 0.0791(19) 0.079(2) 0.095(2) -0.001(2) 0.0152(16) -0.0007(19)
C16 0.081(2) 0.085(2) 0.087(2) 0.0133(19) 0.0271(17) -0.0018(19)
C7 0.108(3) 0.131(5) 0.093(3) -0.033(3) 0.021(2) 0.002(3)
C1 0.104(2) 0.082(2) 0.076(2) -0.0148(18) 0.0213(18) -0.011(2)
C2 0.120(3) 0.085(2) 0.084(2) -0.017(2) 0.0345(18) -0.013(2)
C3 0.148(4) 0.126(3) 0.086(2) -0.029(2) 0.024(2) -0.037(3)
Cl1 0.1132(16) 0.216(4) 0.142(2) -0.029(2) 0.0259(11) -0.0553(19)
F1 0.206(3) 0.187(3) 0.1113(19) -0.061(2) 0.0626(17) -0.019(2)
F2 0.216(4) 0.108(2) 0.123(2) 0.0157(14) -0.0011(19) 0.0003(17)
Cl1' 0.216(4) 0.108(2) 0.123(2) 0.0157(14) -0.0011(19) 0.0003(17)
F1' 0.1132(16) 0.216(4) 0.142(2) -0.029(2) 0.0259(11) -0.0553(19)
F2' 0.206(3) 0.187(3) 0.1113(19) -0.061(2) 0.0626(17) -0.019(2)
Cl1" 0.206(3) 0.187(3) 0.1113(19) -0.061(2) 0.0626(17) -0.019(2)
F1" 0.216(4) 0.108(2) 0.123(2) 0.0157(14) -0.0011(19) 0.0003(17)
F2" 0.1132(16) 0.216(4) 0.142(2) -0.029(2) 0.0259(11) -0.0553(19)

loop_
_atom_type_symbol
_atom_type_description
_atom_type_scat_dispersion_real
_atom_type_scat_dispersion_imag
_atom_type_scat_source
C C 0.0033 0.0016 'International Tables Vol C Tables 4.2.6.8 and 6.1.1.4'
H H 0.0000 0.0000 'International Tables Vol C Tables 4.2.6.8 and 6.1.1.4'
O O 0.0106 0.0060 'International Tables Vol C Tables 4.2.6.8 and 6.1.1.4'
F F 0.0171 0.0103 'International Tables Vol C Tables 4.2.6.8 and 6.1.1.4'
Cl Cl 0.1484 0.1585 'International Tables Vol C Tables 4.2.6.8 and 6.1.1.4'
S S 0.1246 0.1234 'International Tables Vol C Tables 4.2.6.8 and 6.1.1.4'

loop_
_geom_angle_atom_site_label_1
_geom_angle_atom_site_label_2
_geom_angle_atom_site_label_3
_geom_angle
O1 S1 C11 106.7(3)
O1 S1 C1 105.8(2)
C11 S1 C1 97.53(17)
C12 C11 C16 120.4(4)
C12 C11 S1 119.6(3)
C16 C11 S1 119.9(3)
C11 C12 C13 120.2(4)
C14 C13 C12 121.4(3)
C13 C14 C15 117.9(4)
C13 C14 C7 123.2(4)
C15 C14 C7 118.9(4)
C16 C15 C14 121.0(4)
C15 C16 C11 119.1(4)
C2 C1 S1 109.4(3)
O2 C2 C1 108.3(3)
O2 C2 C3 112.3(4)
C1 C2 C3 110.0(4)
F2 C3 Cl1 102.9(5)
F2 C3 C2 114.5(4)
Cl1 C3 C2 117.4(4)
F2 C3 F1 103.2(4)
Cl1 C3 F1 104.4(3)
C2 C3 F1 112.9(5)

loop_
_geom_bond_atom_site_label_1
_geom_bond_atom_site_label_2
_geom_bond_distance
S1 O1 1.496(5)
S1 C11 1.786(4)
S1 C1 1.793(4)
O2 C2 1.388(6)
C11 C12 1.351(5)
C11 C16 1.390(6)
C12 C13 1.370(6)
C13 C14 1.366(6)
C14 C15 1.402(6)
C14 C7 1.514(6)
C15 C16 1.365(6)
C1 C2 1.530(5)
C2 C3 1.547(8)
C3 F2 1.397(8)
C3 Cl1 1.497(6)
C3 F1 1.553(5)

loop_
_geom_hbond_atom_site_label_D
_geom_hbond_atom_site_label_H
_geom_hbond_atom_site_label_A
_geom_hbond_distance_DH
_geom_hbond_distance_HA
_geom_hbond_distance_DA
_geom_hbond_angle_DHA
_geom_hbond_site_symmetry_A
C7 H7C Cl1' 0.96 3.17 3.859(6) 129.9 1_556
C7 H7C O1 0.96 2.89 3.676(6) 140.0 2_756
C12 H12 Cl1 0.93 3.23 4.123(6) 162.1 2_645
O2 H2 O1 0.82 1.93 2.640(6) 144.4 2_745

loop_
_geom_torsion_atom_site_label_1
_geom_torsion_atom_site_label_2
_geom_torsion_atom_site_label_3
_geom_torsion_atom_site_label_4
_geom_torsion
O1 S1 C11 C12 -166.0(3)
C1 S1 C11 C12 85.0(3)
O1 S1 C11 C16 11.0(4)
C1 S1 C11 C16 -98.0(3)
C16 C11 C12 C13 0.6(6)
S1 C11 C12 C13 177.6(3)
C11 C12 C13 C14 0.5(6)
C12 C13 C14 C15 -1.0(6)
C12 C13 C14 C7 178.2(4)
C13 C14 C15 C16 0.4(6)
C7 C14 C15 C16 -178.9(4)
C14 C15 C16 C11 0.7(6)
C12 C11 C16 C15 -1.2(5)
S1 C11 C16 C15 -178.2(3)
O1 S1 C1 C2 67.9(4)
C11 S1 C1 C2 177.7(3)
S1 C1 C2 O2 56.9(4)
S1 C1 C2 C3 179.9(3)
O2 C2 C3 F2 -178.3(4)
C1 C2 C3 F2 61.1(5)
O2 C2 C3 Cl1 61.0(5)
C1 C2 C3 Cl1 -59.7(5)
O2 C2 C3 F1 -60.6(5)
C1 C2 C3 F1 178.8(4)
H2 O2 C1 H1A 141.7
H2 O2 S1 O1 25.1
H2 O2 C2 H2A -50.8
C11 S1 C2 O2 -130.0(3)
O1 S1 C2 O2 116.1(4)
